data_4316735
loop_
_publ_author_name
'Val Phillips'
'Kathryn J. Willard'
'James A. Golen'
'Curtis J. Moore'
'Arnold L. Rheingold'
'Linda H. Doerrer'

_publ_section_title
;
 Electronic Influences on Metallophilic Interactions in
 [Pt(tpy)X][Au(C6F5)2] Double Salts
;
_journal_name_full 'Inorganic Chemistry'
_journal_page_first 9265
_journal_page_last 9274
_journal_paper_doi 10.1021/ic1008208
_journal_volume 49
_journal_year 2010
_chemical_formula_sum 'C54 H22 Au2 F20 I2 N6 Pt2'
_chemical_formula_weight 2172.69
_chemical_name_systematic
; 
 ? 
;
_space_group_IT_number 14
_symmetry_cell_setting monoclinic
_symmetry_space_group_name_Hall '-P 2yn'
_symmetry_space_group_name_H-M 'P 1 21/n 1'
_atom_sites_solution_hydrogens geom
_atom_sites_solution_primary direct
_atom_sites_solution_secondary difmap
_audit_creation_method SHELXL-97
_cell_angle_alpha 90.00
_cell_angle_beta 105.2240(11)
_cell_angle_gamma 90.00
_cell_formula_units_Z 4
_cell_length_a 14.4040(9)
_cell_length_b 24.4020(15)
_cell_length_c 15.0590(10)
_cell_measurement_reflns_used 9946
_cell_measurement_temperature 150(2)
_cell_measurement_theta_max 26.13
_cell_measurement_theta_min 2.41
_cell_volume 5107.3(6)
_computing_cell_refinement 'Bruker SAINT'
_computing_data_collection 'Bruker APEX2'
_computing_data_reduction 'Bruker SAINT'
_computing_molecular_graphics 'Bruker SHELXTL'
_computing_publication_material 'Bruker SHELXTL'
_computing_structure_refinement 'SHELXL-97 (Sheldrick, 2008)'
_computing_structure_solution 'SHELXS-97 (Sheldrick, 2008)'
_diffrn_ambient_temperature 150(2)
_diffrn_measured_fraction_theta_full 1.000
_diffrn_measured_fraction_theta_max 0.994
_diffrn_measurement_device_type 'Bruker APEX CCD'
_diffrn_measurement_method '\f and \w scans'
_diffrn_radiation_monochromator graphite
_diffrn_radiation_source 'fine-focus sealed tube'
_diffrn_radiation_type MoK\a
_diffrn_radiation_wavelength 0.71073
_diffrn_reflns_av_R_equivalents 0.0580
_diffrn_reflns_av_sigmaI/netI 0.0331
_diffrn_reflns_limit_h_max 18
_diffrn_reflns_limit_h_min -18
_diffrn_reflns_limit_k_max 30
_diffrn_reflns_limit_k_min -30
_diffrn_reflns_limit_l_max 18
_diffrn_reflns_limit_l_min -18
_diffrn_reflns_number 111968
_diffrn_reflns_theta_full 25.00
_diffrn_reflns_theta_max 26.66
_diffrn_reflns_theta_min 1.63
_exptl_absorpt_coefficient_mu 12.519
_exptl_absorpt_correction_T_max 0.4194
_exptl_absorpt_correction_T_min 0.0996
_exptl_absorpt_correction_type numerical
_exptl_absorpt_process_details SADABS
_exptl_crystal_colour orange
_exptl_crystal_density_diffrn 2.826
_exptl_crystal_description Prism
_exptl_crystal_F_000 3952
_exptl_crystal_size_max 0.34
_exptl_crystal_size_mid 0.11
_exptl_crystal_size_min 0.08
_refine_diff_density_max 8.336
_refine_diff_density_min -4.837
_refine_diff_density_rms 0.318
_refine_ls_goodness_of_fit_ref 1.182
_refine_ls_hydrogen_treatment constr
_refine_ls_matrix_type full
_refine_ls_number_parameters 793
_refine_ls_number_reflns 10704
_refine_ls_number_restraints 24
_refine_ls_restrained_S_all 1.181
_refine_ls_R_factor_all 0.0799
_refine_ls_R_factor_gt 0.0660
_refine_ls_shift/su_max 0.001
_refine_ls_shift/su_mean 0.000
_refine_ls_structure_factor_coef Fsqd
_refine_ls_weighting_details 'calc w=1/[\s^2^(Fo^2^)+(0.0175P)^2^+286.8846P] where P=(Fo^2^+2Fc^2^)/3'
_refine_ls_weighting_scheme calc
_refine_ls_wR_factor_gt 0.1323
_refine_ls_wR_factor_ref 0.1380
_reflns_number_gt 9098
_reflns_number_total 10704
_reflns_threshold_expression >2sigma(I)
_cod_data_source_file ic1008208_si_001_5.cif
_cod_data_source_block lhd165_Compound_5
_cod_depositor_comments
;
The following automatic conversions were performed:

'_symmetry_cell_setting' value 'Monoclinic' changed to 'monoclinic'
according to the built-in table from CIF Core dictionary named
'cif_core.dic' version 2.4.1 from 2010-06-29.

Automatic conversion script
Id: cif_fix_values 1646 2011-03-28 12:23:43Z adriana 
;
_cod_database_code 4316735
_comments
;
Gold atoms were found to be disorderd over two positions, Au1 and Au1B were 
at 92 and 8 % occupancy giving Au1-C31, Au1-C37  bond lengths of 2.061 and 2.074
and for Au1B-C40 2.566 angstroms. Gold atoms Au2 and Au2B were at 90 and 10 %
occupancy with Au2-C43, Au2-C49 bond lengths of 2.041 and 2.054 angstroms and
for Au2B-C52 2.538 angstroms.
;

loop_
_symmetry_equiv_pos_as_xyz
'x, y, z'
'-x+1/2, y+1/2, -z+1/2'
'-x, -y, -z'
'x-1/2, -y-1/2, z-1/2'

loop_
_atom_site_label
_atom_site_type_symbol
_atom_site_fract_x
_atom_site_fract_y
_atom_site_fract_z
_atom_site_U_iso_or_equiv
_atom_site_adp_type
_atom_site_occupancy
_atom_site_symmetry_multiplicity
_atom_site_calc_flag
_atom_site_refinement_flags
_atom_site_disorder_assembly
_atom_site_disorder_group
Au1 Au 0.23392(5) 0.23731(3) 0.37748(4) 0.02386(15) Uani 0.92 1 d P . .
Au2 Au 0.00971(5) 0.84409(2) 0.12005(4) 0.01702(13) Uani 0.90 1 d P . .
Au1B Au 0.2469(6) 0.2556(4) 0.8735(6) 0.0356(19) Uani 0.08 1 d P . .
Au2B Au -0.0044(5) 0.8460(3) -0.3762(5) 0.0333(15) Uani 0.10 1 d P . .
C1 C 0.2121(12) 0.4646(7) 0.6028(10) 0.027(3) Uani 1 1 d . . .
H1 H 0.1937 0.4280 0.6009 0.032 Uiso 1 1 calc R . .
C2 C 0.3037(12) 0.4786(8) 0.5959(10) 0.030(4) Uani 1 1 d . . .
H2 H 0.3459 0.4509 0.5898 0.036 Uiso 1 1 calc R . .
C3 C 0.3331(14) 0.5316(8) 0.5978(11) 0.037(4) Uani 1 1 d . . .
H3 H 0.3937 0.5408 0.5915 0.045 Uiso 1 1 calc R . .
C4 C 0.2697(13) 0.5708(7) 0.6094(10) 0.032(4) Uani 1 1 d . . .
H4 H 0.2891 0.6073 0.6146 0.038 Uiso 1 1 calc R . .
C5 C 0.1788(10) 0.5581(6) 0.6137(9) 0.018(3) Uani 1 1 d . . .
C6 C 0.1019(10) 0.5974(6) 0.6191(9) 0.020(3) Uani 1 1 d . . .
C7 C 0.1028(15) 0.6537(7) 0.6179(10) 0.037(4) Uani 1 1 d . . .
H7 H 0.1587 0.6719 0.6150 0.044 Uiso 1 1 calc R . .
C8 C 0.0251(14) 0.6829(7) 0.6209(10) 0.035(4) Uani 1 1 d . . .
H8 H 0.0282 0.7209 0.6203 0.042 Uiso 1 1 calc R . .
C9 C -0.0611(11) 0.6572(6) 0.6248(8) 0.018(3) Uani 1 1 d . . .
H9 H -0.1151 0.6772 0.6277 0.022 Uiso 1 1 calc R . .
C10 C -0.0612(11) 0.5992(6) 0.6240(9) 0.020(3) Uani 1 1 d . . .
C11 C -0.1407(11) 0.5628(6) 0.6308(9) 0.022(3) Uani 1 1 d . . .
C12 C -0.2308(12) 0.5809(7) 0.6352(10) 0.027(3) Uani 1 1 d . . .
H12 H -0.2452 0.6181 0.6319 0.033 Uiso 1 1 calc R . .
C13 C -0.2975(11) 0.5436(7) 0.6444(10) 0.030(4) Uani 1 1 d . . .
H13 H -0.3581 0.5554 0.6470 0.036 Uiso 1 1 calc R . .
C14 C -0.2757(12) 0.4878(8) 0.6498(10) 0.032(4) Uani 1 1 d . . .
H14 H -0.3203 0.4619 0.6573 0.039 Uiso 1 1 calc R . .
C15 C -0.1850(11) 0.4725(6) 0.6436(9) 0.021(3) Uani 1 1 d . . .
H15 H -0.1694 0.4355 0.6468 0.025 Uiso 1 1 calc R . .
C16 C 0.2357(13) 0.5308(8) 0.8470(10) 0.032(4) Uani 1 1 d . . .
H16 H 0.2228 0.5682 0.8433 0.038 Uiso 1 1 calc R . .
C17 C 0.3234(13) 0.5122(10) 0.8408(11) 0.043(5) Uani 1 1 d . . .
H17 H 0.3693 0.5377 0.8345 0.052 Uiso 1 1 calc R . .
C18 C 0.3466(16) 0.4581(9) 0.8434(11) 0.045(5) Uani 1 1 d . . .
H18 H 0.4060 0.4456 0.8383 0.054 Uiso 1 1 calc R . .
C19 C 0.2743(16) 0.4227(9) 0.8541(10) 0.049(6) Uani 1 1 d . . .
H19 H 0.2861 0.3852 0.8552 0.059 Uiso 1 1 calc R . .
C20 C 0.1866(12) 0.4402(7) 0.8632(9) 0.026(3) Uani 1 1 d . . .
C21 C 0.1098(12) 0.4045(6) 0.8710(10) 0.027(3) Uani 1 1 d U . .
C22 C 0.1061(13) 0.3473(6) 0.8756(10) 0.027(2) Uani 1 1 d U . .
H22 H 0.1588 0.3261 0.8725 0.033 Uiso 1 1 calc R . .
C23 C 0.0207(12) 0.3221(7) 0.8850(10) 0.028(2) Uani 1 1 d U . .
H23 H 0.0192 0.2840 0.8876 0.033 Uiso 1 1 calc R . .
C24 C -0.0596(12) 0.3502(6) 0.8904(9) 0.023(2) Uani 1 1 d U . .
H24 H -0.1148 0.3330 0.8975 0.027 Uiso 1 1 calc R . .
C25 C -0.0514(12) 0.4084(6) 0.8843(10) 0.026(3) Uani 1 1 d U . .
C26 C -0.1270(13) 0.4479(7) 0.8882(10) 0.029(4) Uani 1 1 d . . .
C27 C -0.2153(13) 0.4336(8) 0.8992(11) 0.036(4) Uani 1 1 d . . .
H27 H -0.2304 0.3968 0.9040 0.043 Uiso 1 1 calc R . .
C28 C -0.2819(13) 0.4736(9) 0.9033(11) 0.043(5) Uani 1 1 d . . .
H28 H -0.3424 0.4645 0.9100 0.051 Uiso 1 1 calc R . .
C29 C -0.2555(13) 0.5286(8) 0.8968(11) 0.037(4) Uani 1 1 d . . .
H29 H -0.2981 0.5567 0.9000 0.044 Uiso 1 1 calc R . .
C30 C -0.1673(11) 0.5403(7) 0.8859(10) 0.026(3) Uani 1 1 d . . .
H30 H -0.1513 0.5769 0.8812 0.032 Uiso 1 1 calc R . .
C31 C 0.2373(12) 0.2372(7) 0.2416(11) 0.032(4) Uani 1 1 d . . .
C32 C 0.2378(14) 0.2843(7) 0.1940(10) 0.039(5) Uani 1 1 d . . .
C33 C 0.2415(14) 0.2865(8) 0.1033(10) 0.035(4) Uani 1 1 d . . .
C34 C 0.2420(12) 0.2382(7) 0.0567(10) 0.027(3) Uani 1 1 d . . .
C35 C 0.2416(12) 0.1904(7) 0.1010(11) 0.032(4) Uani 1 1 d . . .
C36 C 0.2399(12) 0.1895(7) 0.1904(10) 0.025(3) Uani 1 1 d . . .
C37 C 0.2322(12) 0.2408(7) 0.5147(10) 0.029(4) Uani 1 1 d . . .
C38 C 0.2508(12) 0.2883(7) 0.5646(10) 0.027(4) Uani 1 1 d . . .
C39 C 0.2534(12) 0.2912(7) 0.6580(11) 0.029(4) Uani 1 1 d . . .
C40 C 0.2375(12) 0.2466(7) 0.7016(10) 0.029(4) Uani 1 1 d . . .
C41 C 0.2204(12) 0.1967(7) 0.6538(12) 0.030(4) Uani 1 1 d . . .
C42 C 0.2165(13) 0.1961(7) 0.5638(11) 0.031(4) Uani 1 1 d . . .
C43 C 0.0157(12) 0.8455(6) 0.2569(11) 0.027(3) Uani 1 1 d . . .
C44 C 0.0179(15) 0.7997(7) 0.3109(11) 0.040(4) Uani 1 1 d . . .
C45 C 0.0234(14) 0.7992(7) 0.4037(12) 0.035(4) Uani 1 1 d . . .
C46 C 0.0306(12) 0.8478(8) 0.4490(11) 0.033(4) Uani 1 1 d . . .
C47 C 0.0288(12) 0.8955(7) 0.4012(11) 0.032(4) Uani 1 1 d . . .
C48 C 0.0228(13) 0.8934(7) 0.3092(12) 0.032(4) Uani 1 1 d . . .
C49 C 0.0036(10) 0.8450(6) -0.0178(10) 0.021(3) Uani 1 1 d . . .
C50 C -0.0079(10) 0.8922(6) -0.0697(10) 0.020(3) Uani 1 1 d . . .
C51 C -0.0137(11) 0.8935(7) -0.1608(11) 0.029(4) Uani 1 1 d . . .
C52 C -0.0062(12) 0.8469(7) -0.2081(10) 0.027(3) Uani 1 1 d . . .
C53 C 0.0066(12) 0.7981(7) -0.1614(11) 0.029(4) Uani 1 1 d . . .
C54 C 0.0098(10) 0.7981(6) -0.0689(10) 0.023(3) Uani 1 1 d . . .
F1 F 0.2344(10) 0.3338(5) 0.2331(7) 0.055(3) Uani 1 1 d . . .
F2 F 0.2420(9) 0.3347(4) 0.0593(7) 0.048(3) Uani 1 1 d . . .
F3 F 0.2439(8) 0.2393(4) -0.0328(6) 0.041(3) Uani 1 1 d . . .
F4 F 0.2420(7) 0.1428(4) 0.0545(6) 0.037(2) Uani 1 1 d . . .
F5 F 0.2394(7) 0.1401(4) 0.2317(6) 0.033(2) Uani 1 1 d . . .
F6 F 0.2668(7) 0.3359(4) 0.5246(6) 0.033(2) Uani 1 1 d . . .
F7 F 0.2736(7) 0.3406(4) 0.7023(6) 0.036(2) Uani 1 1 d . . .
F8 F 0.2388(8) 0.2490(4) 0.7917(6) 0.043(3) Uani 1 1 d . . .
F9 F 0.2034(8) 0.1515(4) 0.7008(7) 0.039(2) Uani 1 1 d . . .
F10 F 0.1948(8) 0.1461(4) 0.5217(7) 0.039(2) Uani 1 1 d . . .
F11 F 0.0121(10) 0.7493(4) 0.2710(7) 0.053(3) Uani 1 1 d . . .
F12 F 0.0246(10) 0.7516(5) 0.4500(7) 0.057(3) Uani 1 1 d . . .
F13 F 0.0371(8) 0.8483(4) 0.5399(6) 0.040(2) Uani 1 1 d . . .
F14 F 0.0343(7) 0.9445(4) 0.4461(6) 0.037(2) Uani 1 1 d . . .
F15 F 0.0225(7) 0.9429(4) 0.2668(6) 0.032(2) Uani 1 1 d . . .
F16 F -0.0132(7) 0.9418(4) -0.0293(6) 0.028(2) Uani 1 1 d . . .
F17 F -0.0230(7) 0.9425(4) -0.2092(6) 0.033(2) Uani 1 1 d . . .
F18 F -0.0097(8) 0.8476(4) -0.2985(6) 0.042(3) Uani 1 1 d . . .
F19 F 0.0145(8) 0.7509(4) -0.2061(7) 0.040(3) Uani 1 1 d . . .
F20 F 0.0201(8) 0.7484(4) -0.0275(7) 0.037(2) Uani 1 1 d . . .
I1 I 0.01115(8) 0.38683(4) 0.62694(7) 0.0263(2) Uani 1 1 d . . .
I2 I 0.03838(10) 0.61672(5) 0.86776(7) 0.0391(3) Uani 1 1 d . . .
N1 N 0.1515(8) 0.5036(5) 0.6120(7) 0.017(2) Uani 1 1 d . . .
N2 N 0.0184(9) 0.5717(5) 0.6211(8) 0.021(3) Uani 1 1 d . . .
N3 N -0.1192(8) 0.5085(5) 0.6334(7) 0.014(2) Uani 1 1 d . . .
N4 N 0.1672(11) 0.4952(6) 0.8584(8) 0.029(3) Uani 1 1 d . . .
N5 N 0.0274(10) 0.4315(5) 0.8757(8) 0.026(3) Uani 1 1 d . . .
N6 N -0.1013(10) 0.5019(5) 0.8816(8) 0.027(3) Uani 1 1 d . . .
Pt1 Pt 0.01531(4) 0.49257(2) 0.62319(3) 0.01463(12) Uani 1 1 d . . .
Pt2 Pt 0.03205(4) 0.51146(2) 0.86946(4) 0.02108(14) Uani 1 1 d . . .

loop_
_atom_site_aniso_label
_atom_site_aniso_U_11
_atom_site_aniso_U_22
_atom_site_aniso_U_33
_atom_site_aniso_U_23
_atom_site_aniso_U_13
_atom_site_aniso_U_12
Au1 0.0281(3) 0.0338(3) 0.0088(2) -0.0018(2) 0.0033(2) 0.0171(3)
Au2 0.0203(3) 0.0195(3) 0.0121(3) 0.0003(2) 0.0058(2) -0.0010(2)
Au1B 0.025(4) 0.054(5) 0.030(4) 0.003(4) 0.012(3) -0.002(4)
Au2B 0.035(4) 0.039(4) 0.033(3) -0.002(3) 0.022(3) -0.004(3)
C1 0.031(9) 0.034(9) 0.015(7) 0.005(6) 0.004(6) 0.012(7)
C2 0.025(9) 0.048(11) 0.020(7) 0.003(7) 0.010(6) 0.018(7)
C3 0.042(11) 0.055(12) 0.018(8) 0.001(8) 0.013(7) 0.004(9)
C4 0.040(10) 0.036(9) 0.016(7) 0.006(7) 0.005(7) -0.016(8)
C5 0.015(7) 0.030(8) 0.008(6) -0.001(5) -0.001(5) -0.010(6)
C6 0.017(7) 0.028(8) 0.011(6) -0.001(6) -0.002(5) -0.006(6)
C7 0.068(13) 0.026(9) 0.015(7) 0.005(6) 0.005(8) -0.006(9)
C8 0.065(13) 0.021(8) 0.013(7) 0.006(6) 0.002(8) -0.006(8)
C9 0.035(9) 0.016(7) 0.007(6) 0.002(5) 0.011(6) 0.009(6)
C10 0.034(9) 0.019(7) 0.009(6) 0.002(5) 0.008(6) 0.009(6)
C11 0.032(9) 0.023(8) 0.013(6) -0.002(6) 0.007(6) 0.000(6)
C12 0.038(10) 0.024(8) 0.019(7) 0.000(6) 0.007(7) 0.006(7)
C13 0.016(8) 0.053(11) 0.018(7) -0.001(7) 0.001(6) 0.023(7)
C14 0.029(9) 0.050(11) 0.020(7) 0.004(7) 0.008(7) 0.007(8)
C15 0.025(8) 0.023(8) 0.014(6) -0.002(5) 0.003(6) 0.008(6)
C16 0.045(11) 0.040(10) 0.014(7) 0.000(7) 0.014(7) -0.014(8)
C17 0.026(9) 0.079(15) 0.023(8) -0.015(9) 0.004(7) -0.005(9)
C18 0.062(14) 0.058(13) 0.018(8) -0.010(8) 0.017(8) -0.010(10)
C19 0.078(16) 0.055(13) 0.006(7) 0.004(7) -0.005(8) 0.018(11)
C20 0.035(9) 0.031(9) 0.010(6) -0.004(6) 0.004(6) 0.007(7)
C21 0.041(6) 0.022(5) 0.015(5) -0.003(4) 0.001(5) 0.009(5)
C22 0.044(5) 0.022(5) 0.014(4) -0.004(4) 0.003(4) 0.008(4)
C23 0.043(5) 0.025(5) 0.013(4) 0.003(4) 0.004(4) 0.001(4)
C24 0.036(5) 0.025(5) 0.010(4) 0.004(4) 0.009(4) -0.004(4)
C25 0.039(6) 0.027(6) 0.012(5) 0.002(4) 0.005(5) -0.001(5)
C26 0.044(10) 0.028(9) 0.014(7) 0.002(6) 0.004(7) -0.010(7)
C27 0.046(11) 0.042(10) 0.020(8) 0.004(7) 0.010(8) -0.011(8)
C28 0.021(9) 0.083(16) 0.024(9) 0.010(9) 0.006(7) 0.002(9)
C29 0.037(10) 0.054(12) 0.017(8) -0.003(7) 0.002(7) 0.008(9)
C30 0.028(9) 0.035(9) 0.016(7) -0.002(6) 0.005(6) 0.001(7)
C31 0.036(10) 0.040(10) 0.023(8) 0.005(7) 0.016(7) 0.017(8)
C32 0.056(12) 0.036(10) 0.015(7) -0.017(7) -0.006(7) 0.016(8)
C33 0.048(11) 0.046(11) 0.010(7) 0.007(7) 0.005(7) 0.024(9)
C34 0.030(9) 0.035(9) 0.017(7) -0.002(6) 0.011(6) 0.012(7)
C35 0.032(9) 0.031(9) 0.028(8) -0.004(7) -0.004(7) 0.011(7)
C36 0.030(9) 0.030(9) 0.013(7) -0.004(6) 0.000(6) 0.008(7)
C37 0.030(9) 0.032(9) 0.022(7) 0.000(7) 0.002(6) 0.021(7)
C38 0.030(9) 0.032(9) 0.021(7) 0.014(6) 0.009(6) 0.017(7)
C39 0.035(9) 0.029(9) 0.022(8) 0.007(6) 0.004(7) 0.010(7)
C40 0.034(9) 0.035(9) 0.016(7) -0.003(6) 0.003(6) 0.017(7)
C41 0.031(9) 0.024(8) 0.037(9) -0.001(7) 0.013(7) 0.003(7)
C42 0.036(10) 0.034(9) 0.022(8) -0.004(7) 0.008(7) 0.003(7)
C43 0.034(9) 0.022(8) 0.026(8) -0.003(6) 0.009(7) -0.007(7)
C44 0.064(13) 0.031(10) 0.024(8) 0.006(7) 0.011(8) -0.005(9)
C45 0.047(11) 0.026(9) 0.035(9) -0.001(7) 0.017(8) -0.016(8)
C46 0.030(9) 0.044(10) 0.018(7) -0.004(7) -0.004(7) -0.004(8)
C47 0.020(8) 0.042(10) 0.028(8) -0.003(7) -0.003(7) 0.001(7)
C48 0.036(10) 0.027(9) 0.033(9) 0.007(7) 0.010(7) 0.002(7)
C49 0.017(7) 0.022(8) 0.025(8) -0.002(6) 0.004(6) -0.001(6)
C50 0.020(8) 0.023(8) 0.020(7) -0.005(6) 0.008(6) -0.001(6)
C51 0.010(7) 0.037(9) 0.034(9) -0.003(7) -0.004(6) -0.006(6)
C52 0.026(9) 0.038(9) 0.017(7) 0.003(6) 0.008(6) -0.003(7)
C53 0.032(9) 0.023(8) 0.032(9) -0.014(7) 0.006(7) 0.001(7)
C54 0.016(7) 0.028(8) 0.028(8) -0.001(6) 0.010(6) -0.009(6)
F1 0.090(9) 0.040(7) 0.025(5) -0.010(5) -0.004(6) 0.025(6)
F2 0.074(8) 0.040(6) 0.026(5) 0.001(5) 0.005(5) 0.010(6)
F3 0.058(7) 0.046(6) 0.022(5) 0.004(4) 0.014(5) 0.020(5)
F4 0.048(6) 0.037(6) 0.023(5) -0.014(4) 0.002(4) 0.015(5)
F5 0.044(6) 0.031(5) 0.022(4) -0.003(4) 0.005(4) -0.002(4)
F6 0.037(6) 0.036(5) 0.023(5) 0.004(4) 0.006(4) 0.006(4)
F7 0.047(6) 0.036(6) 0.022(5) -0.006(4) 0.003(4) 0.011(5)
F8 0.066(7) 0.046(6) 0.017(5) 0.005(4) 0.014(5) 0.030(5)
F9 0.057(7) 0.026(5) 0.041(6) 0.013(4) 0.025(5) 0.011(5)
F10 0.047(6) 0.029(5) 0.039(6) -0.003(4) 0.009(5) 0.010(5)
F11 0.095(10) 0.027(6) 0.032(6) -0.001(4) 0.007(6) -0.007(6)
F12 0.097(10) 0.038(7) 0.031(6) 0.014(5) 0.006(6) -0.011(6)
F13 0.050(6) 0.053(7) 0.021(5) -0.001(4) 0.017(4) -0.007(5)
F14 0.045(6) 0.033(6) 0.030(5) -0.010(4) 0.003(4) -0.008(5)
F15 0.036(5) 0.024(5) 0.032(5) 0.003(4) 0.005(4) -0.001(4)
F16 0.034(5) 0.023(5) 0.028(5) 0.000(4) 0.010(4) 0.005(4)
F17 0.039(6) 0.036(5) 0.027(5) 0.015(4) 0.011(4) 0.003(4)
F18 0.058(7) 0.048(7) 0.022(5) -0.004(4) 0.012(5) -0.007(5)
F19 0.063(7) 0.031(6) 0.031(5) -0.011(4) 0.019(5) -0.001(5)
F20 0.062(7) 0.018(5) 0.035(5) 0.004(4) 0.018(5) 0.002(4)
I1 0.0331(6) 0.0230(5) 0.0207(4) 0.0004(4) 0.0033(4) 0.0014(4)
I2 0.0628(8) 0.0244(6) 0.0242(5) 0.0001(4) 0.0010(5) -0.0025(5)
N1 0.016(6) 0.021(6) 0.013(5) 0.001(4) 0.005(5) 0.007(5)
N2 0.031(7) 0.019(6) 0.012(5) -0.005(5) 0.002(5) 0.005(5)
N3 0.013(6) 0.019(6) 0.010(5) 0.002(4) 0.002(4) -0.002(5)
N4 0.043(8) 0.036(8) 0.011(6) -0.001(5) 0.009(6) 0.001(6)
N5 0.047(9) 0.021(7) 0.007(5) 0.001(5) 0.001(5) -0.005(6)
N6 0.039(8) 0.026(7) 0.010(5) 0.003(5) -0.002(5) 0.000(6)
Pt1 0.0180(3) 0.0136(2) 0.0111(2) -0.00001(19) 0.00154(19) 0.0005(2)
Pt2 0.0311(3) 0.0163(3) 0.0130(2) -0.0002(2) 0.0007(2) -0.0018(2)

loop_
_atom_type_symbol
_atom_type_description
_atom_type_scat_dispersion_real
_atom_type_scat_dispersion_imag
_atom_type_scat_source
C C 0.0033 0.0016 'International Tables Vol C Tables 4.2.6.8 and 6.1.1.4'
H H 0.0000 0.0000 'International Tables Vol C Tables 4.2.6.8 and 6.1.1.4'
N N 0.0061 0.0033 'International Tables Vol C Tables 4.2.6.8 and 6.1.1.4'
F F 0.0171 0.0103 'International Tables Vol C Tables 4.2.6.8 and 6.1.1.4'
I I -0.4742 1.8119 'International Tables Vol C Tables 4.2.6.8 and 6.1.1.4'
Pt Pt -1.7033 8.3905 'International Tables Vol C Tables 4.2.6.8 and 6.1.1.4'
Au Au -2.0133 8.8022 'International Tables Vol C Tables 4.2.6.8 and 6.1.1.4'

loop_
_geom_angle_atom_site_label_1
_geom_angle_atom_site_label_2
_geom_angle_atom_site_label_3
_geom_angle
_geom_angle_site_symmetry_1
_geom_angle_site_symmetry_3
_geom_angle_publ_flag
C31 Au1 C37 177.6(7) . . ?
C43 Au2 C49 178.4(6) . . ?
F8 Au1B F3 155.7(11) . 1_556 ?
F8 Au1B C40 3.6(7) . . ?
F3 Au1B C40 158.9(8) 1_556 . ?
F18 Au2B F13 161.0(9) . 1_554 ?
F18 Au2B C52 3.3(7) . . ?
F13 Au2B C52 158.3(7) 1_554 . ?
N1 C1 C2 119.7(16) . . ?
C3 C2 C1 121.9(16) . . ?
C2 C3 C4 117.0(17) . . ?
C5 C4 C3 122.0(17) . . ?
C4 C5 N1 119.3(14) . . ?
C4 C5 C6 126.6(14) . . ?
N1 C5 C6 114.1(12) . . ?
N2 C6 C7 118.2(15) . . ?
N2 C6 C5 112.3(12) . . ?
C7 C6 C5 129.4(15) . . ?
C8 C7 C6 121.4(18) . . ?
C7 C8 C9 121.3(16) . . ?
C8 C9 C10 116.4(14) . . ?
N2 C10 C9 120.1(14) . . ?
N2 C10 C11 112.9(13) . . ?
C9 C10 C11 127.0(14) . . ?
N3 C11 C12 121.2(14) . . ?
N3 C11 C10 114.4(13) . . ?
C12 C11 C10 124.4(14) . . ?
C13 C12 C11 119.2(15) . . ?
C12 C13 C14 120.4(15) . . ?
C15 C14 C13 117.4(16) . . ?
N3 C15 C14 122.9(15) . . ?
N4 C16 C17 120.7(18) . . ?
C18 C17 C16 123(2) . . ?
C17 C18 C19 115(2) . . ?
C20 C19 C18 124(2) . . ?
N4 C20 C19 118.6(17) . . ?
N4 C20 C21 116.6(14) . . ?
C19 C20 C21 124.6(17) . . ?
N5 C21 C22 115.5(16) . . ?
N5 C21 C20 114.0(14) . . ?
C22 C21 C20 130.5(16) . . ?
C21 C22 C23 118.9(16) . . ?
C24 C23 C22 124.1(15) . . ?
C23 C24 C25 114.1(15) . . ?
N5 C25 C24 121.6(15) . . ?
N5 C25 C26 113.2(14) . . ?
C24 C25 C26 125.1(15) . . ?
C27 C26 N6 121.9(17) . . ?
C27 C26 C25 123.9(16) . . ?
N6 C26 C25 114.2(15) . . ?
C26 C27 C28 120.1(18) . . ?
C27 C28 C29 117.9(17) . . ?
C30 C29 C28 119.3(17) . . ?
N6 C30 C29 123.8(17) . . ?
C32 C31 C36 114.1(14) . . ?
C32 C31 Au1 121.9(12) . . ?
C36 C31 Au1 124.0(12) . . ?
F1 C32 C31 121.5(15) . . ?
F1 C32 C33 114.3(17) . . ?
C31 C32 C33 124.2(16) . . ?
F2 C33 C34 119.8(13) . . ?
F2 C33 C32 121.6(16) . . ?
C34 C33 C32 118.6(16) . . ?
C35 C34 F3 121.0(14) . . ?
C35 C34 C33 119.3(14) . . ?
F3 C34 C33 119.7(15) . . ?
C34 C35 C36 120.8(15) . . ?
C34 C35 F4 119.0(15) . . ?
C36 C35 F4 120.2(15) . . ?
C35 C36 F5 118.3(14) . . ?
C35 C36 C31 123.0(15) . . ?
F5 C36 C31 118.7(13) . . ?
C38 C37 C42 114.4(14) . . ?
C38 C37 Au1 122.1(12) . . ?
C42 C37 Au1 123.4(12) . . ?
F6 C38 C37 120.9(13) . . ?
F6 C38 C39 116.1(15) . . ?
C37 C38 C39 123.1(15) . . ?
C40 C39 F7 121.7(14) . . ?
C40 C39 C38 119.7(16) . . ?
F7 C39 C38 118.7(14) . . ?
C39 C40 F8 120.2(15) . . ?
C39 C40 C41 119.4(15) . . ?
F8 C40 C41 120.4(15) . . ?
C39 C40 Au1B 117.4(12) . . ?
F8 C40 Au1B 3.3(7) . . ?
C41 C40 Au1B 123.2(12) . . ?
C42 C41 F9 123.2(15) . . ?
C42 C41 C40 118.9(16) . . ?
F9 C41 C40 117.8(14) . . ?
C41 C42 C37 124.5(16) . . ?
C41 C42 F10 114.9(15) . . ?
C37 C42 F10 120.5(14) . . ?
C44 C43 C48 111.0(15) . . ?
C44 C43 Au2 124.8(12) . . ?
C48 C43 Au2 124.1(12) . . ?
F11 C44 C43 118.9(14) . . ?
F11 C44 C45 114.8(15) . . ?
C43 C44 C45 126.3(17) . . ?
F12 C45 C46 120.2(15) . . ?
F12 C45 C44 121.3(16) . . ?
C46 C45 C44 118.5(16) . . ?
F13 C46 C45 119.6(16) . . ?
F13 C46 C47 120.9(16) . . ?
C45 C46 C47 119.5(15) . . ?
C46 C47 F14 119.7(15) . . ?
C46 C47 C48 119.3(16) . . ?
F14 C47 C48 121.0(16) . . ?
F15 C48 C47 115.6(15) . . ?
F15 C48 C43 119.0(14) . . ?
C47 C48 C43 125.3(16) . . ?
C50 C49 C54 112.9(13) . . ?
C50 C49 Au2 123.3(11) . . ?
C54 C49 Au2 123.8(11) . . ?
C51 C50 F16 115.7(14) . . ?
C51 C50 C49 124.2(14) . . ?
F16 C50 C49 120.1(12) . . ?
C50 C51 C52 121.1(16) . . ?
C50 C51 F17 121.7(15) . . ?
C52 C51 F17 117.1(14) . . ?
F18 C52 C51 122.0(15) . . ?
F18 C52 C53 119.5(15) . . ?
C51 C52 C53 118.5(14) . . ?
F18 C52 Au2B 2.9(6) . . ?
C51 C52 Au2B 123.4(12) . . ?
C53 C52 Au2B 118.0(11) . . ?
F19 C53 C52 120.2(14) . . ?
F19 C53 C54 121.0(15) . . ?
C52 C53 C54 118.9(14) . . ?
F20 C54 C53 115.9(14) . . ?
F20 C54 C49 119.7(13) . . ?
C53 C54 C49 124.4(15) . . ?
C34 F3 Au1B 165.4(12) . 1_554 ?
Au1B F8 C40 173.1(14) . . ?
C46 F13 Au2B 153.8(12) . 1_556 ?
Au2B F18 C52 173.8(13) . . ?
C1 N1 C5 120.0(13) . . ?
C1 N1 Pt1 126.2(11) . . ?
C5 N1 Pt1 113.7(9) . . ?
C10 N2 C6 122.6(13) . . ?
C10 N2 Pt1 118.4(11) . . ?
C6 N2 Pt1 119.0(10) . . ?
C15 N3 C11 118.8(12) . . ?
C15 N3 Pt1 127.4(10) . . ?
C11 N3 Pt1 113.7(9) . . ?
C16 N4 C20 119.3(15) . . ?
C16 N4 Pt2 128.8(12) . . ?
C20 N4 Pt2 111.9(11) . . ?
C25 N5 C21 125.7(14) . . ?
C25 N5 Pt2 118.5(12) . . ?
C21 N5 Pt2 115.8(11) . . ?
C30 N6 C26 117.0(15) . . ?
C30 N6 Pt2 129.2(11) . . ?
C26 N6 Pt2 113.7(11) . . ?
N2 Pt1 N3 80.5(5) . . ?
N2 Pt1 N1 80.7(5) . . ?
N3 Pt1 N1 161.2(5) . . ?
N2 Pt1 I1 179.7(4) . . ?
N3 Pt1 I1 99.4(3) . . ?
N1 Pt1 I1 99.4(3) . . ?
N5 Pt2 N6 80.4(6) . . ?
N5 Pt2 N4 81.6(6) . . ?
N6 Pt2 N4 162.0(5) . . ?
N5 Pt2 I2 177.9(3) . . ?
N6 Pt2 I2 99.0(4) . . ?
N4 Pt2 I2 99.0(4) . . ?

loop_
_geom_bond_atom_site_label_1
_geom_bond_atom_site_label_2
_geom_bond_distance
_geom_bond_site_symmetry_2
_geom_bond_publ_flag
Au1 C31 2.060(15) . ?
Au1 C37 2.074(15) . ?
Au2 C43 2.040(16) . ?
Au2 C49 2.055(15) . ?
Au1B F8 1.217(12) . ?
Au1B F3 1.478(12) 1_556 ?
Au1B C40 2.566(17) . ?
Au2B F18 1.192(11) . ?
Au2B F13 1.534(10) 1_554 ?
Au2B C52 2.539(16) . ?
C1 N1 1.324(19) . ?
C1 C2 1.39(2) . ?
C2 C3 1.36(3) . ?
C3 C4 1.36(3) . ?
C4 C5 1.36(2) . ?
C5 N1 1.384(18) . ?
C5 C6 1.48(2) . ?
C6 N2 1.363(19) . ?
C6 C7 1.37(2) . ?
C7 C8 1.34(3) . ?
C8 C9 1.41(2) . ?
C9 C10 1.416(19) . ?
C10 N2 1.339(19) . ?
C10 C11 1.47(2) . ?
C11 N3 1.358(19) . ?
C11 C12 1.39(2) . ?
C12 C13 1.36(2) . ?
C13 C14 1.40(2) . ?
C14 C15 1.38(2) . ?
C15 N3 1.332(19) . ?
C16 N4 1.36(2) . ?
C16 C17 1.37(3) . ?
C17 C18 1.36(3) . ?
C18 C19 1.39(3) . ?
C19 C20 1.37(3) . ?
C20 N4 1.37(2) . ?
C20 C21 1.44(2) . ?
C21 N5 1.37(2) . ?
C21 C22 1.40(2) . ?
C22 C23 1.41(2) . ?
C23 C24 1.37(2) . ?
C24 C25 1.43(2) . ?
C25 N5 1.30(2) . ?
C25 C26 1.47(2) . ?
C26 C27 1.37(2) . ?
C26 N6 1.38(2) . ?
C27 C28 1.38(3) . ?
C28 C29 1.41(3) . ?
C29 C30 1.35(2) . ?
C30 N6 1.35(2) . ?
C31 C32 1.35(3) . ?
C31 C36 1.40(2) . ?
C32 F1 1.351(19) . ?
C32 C33 1.38(2) . ?
C33 F2 1.35(2) . ?
C33 C34 1.37(2) . ?
C34 C35 1.34(2) . ?
C34 F3 1.355(16) . ?
C35 C36 1.35(2) . ?
C35 F4 1.357(18) . ?
C36 F5 1.357(18) . ?
C37 C38 1.37(2) . ?
C37 C42 1.37(2) . ?
C38 F6 1.356(18) . ?
C38 C39 1.40(2) . ?
C39 C40 1.32(2) . ?
C39 F7 1.372(19) . ?
C40 F8 1.353(17) . ?
C40 C41 1.40(2) . ?
C41 C42 1.34(2) . ?
C41 F9 1.367(19) . ?
C42 F10 1.373(19) . ?
C43 C44 1.38(2) . ?
C43 C48 1.40(2) . ?
C44 F11 1.36(2) . ?
C44 C45 1.38(2) . ?
C45 F12 1.352(19) . ?
C45 C46 1.36(2) . ?
C46 F13 1.348(18) . ?
C46 C47 1.37(2) . ?
C47 F14 1.366(19) . ?
C47 C48 1.37(2) . ?
C48 F15 1.366(18) . ?
C49 C50 1.38(2) . ?
C49 C54 1.40(2) . ?
C50 C51 1.35(2) . ?
C50 F16 1.366(16) . ?
C51 C52 1.36(2) . ?
C51 F17 1.387(19) . ?
C52 F18 1.350(17) . ?
C52 C53 1.37(2) . ?
C53 F19 1.355(17) . ?
C53 C54 1.38(2) . ?
C54 F20 1.353(18) . ?
F3 Au1B 1.478(12) 1_554 ?
F13 Au2B 1.534(10) 1_556 ?
I1 Pt1 2.5819(11) . ?
I2 Pt2 2.5706(13) . ?
N1 Pt1 2.031(12) . ?
N2 Pt1 1.932(12) . ?
N3 Pt1 2.021(11) . ?
N4 Pt2 2.036(14) . ?
N5 Pt2 1.955(13) . ?
N6 Pt2 1.991(14) . ?
